data_7235746
loop_
_publ_author_name
'Karra, Jagadeswara R.'
'Jasuja, Himanshu'
'Huang, You-Gui'
'Walton, Krista S.'

_publ_section_title
;
 Structural stability of BTTB-based metal--organic frameworks under humid
 conditions
;
_journal_issue 4
_journal_name_full 'Journal of Materials Chemistry A'
_journal_page_first 1624
_journal_paper_doi 10.1039/C4TA01372G
_journal_volume 3
_journal_year 2015
_chemical_absolute_configuration unk
_chemical_formula_sum 'C68 H40 Cd3 O18'
_chemical_formula_weight 1481.17
_space_group_IT_number 17
_space_group_name_Hall 'P 2c 2'
_space_group_name_H-M_alt 'P 2 2 21'
_symmetry_cell_setting orthorhombic
_symmetry_space_group_name_H-M 'P 2 2 21'
_atom_sites_solution_hydrogens geom
_atom_sites_solution_primary direct
_atom_sites_solution_secondary difmap
_audit_creation_method SHELXL-97
_cell_angle_alpha 90.00
_cell_angle_beta 90.00
_cell_angle_gamma 90.00
_cell_formula_units_Z 4
_cell_length_a 28.677(2)
_cell_length_b 15.8555(11)
_cell_length_c 21.4018(15)
_cell_measurement_temperature 296(2)
_cell_volume 9731.1(12)
_computing_structure_refinement 'SHELXL-97 (Sheldrick, 1997)'
_computing_structure_solution 'SHELXS-97 (Sheldrick, 1990)'
_diffrn_ambient_temperature 296(2)
_diffrn_measured_fraction_theta_full 0.961
_diffrn_measured_fraction_theta_max 0.961
_diffrn_radiation_monochromator graphite
_diffrn_radiation_source 'fine-focus sealed tube'
_diffrn_radiation_type MoK\a
_diffrn_radiation_wavelength 0.71073
_diffrn_reflns_av_R_equivalents 0.0788
_diffrn_reflns_av_sigmaI/netI 0.0450
_diffrn_reflns_limit_h_max 42
_diffrn_reflns_limit_h_min -43
_diffrn_reflns_limit_k_max 23
_diffrn_reflns_limit_k_min -23
_diffrn_reflns_limit_l_max 31
_diffrn_reflns_limit_l_min -32
_diffrn_reflns_number 208073
_diffrn_reflns_theta_full 32.62
_diffrn_reflns_theta_max 32.62
_diffrn_reflns_theta_min 1.19
_exptl_absorpt_coefficient_mu 0.696
_exptl_crystal_density_diffrn 1.009
_exptl_crystal_density_method 'not measured'
_exptl_crystal_F_000 2928
_refine_diff_density_max 3.822
_refine_diff_density_min -1.700
_refine_diff_density_rms 0.121
_refine_ls_extinction_method none
_refine_ls_goodness_of_fit_ref 0.920
_refine_ls_hydrogen_treatment mixed
_refine_ls_matrix_type full
_refine_ls_number_parameters 802
_refine_ls_number_reflns 18334
_refine_ls_number_restraints 0
_refine_ls_restrained_S_all 0.920
_refine_ls_R_factor_all 0.0524
_refine_ls_R_factor_gt 0.0428
_refine_ls_shift/su_max 0.002
_refine_ls_shift/su_mean 0.000
_refine_ls_structure_factor_coef Fsqd
_refine_ls_weighting_details 'calc w=1/[\s^2^(Fo^2^)+(0.0974P)^2^+0.0000P] where P=(Fo^2^+2Fc^2^)/3'
_refine_ls_weighting_scheme calc
_refine_ls_wR_factor_gt 0.1228
_refine_ls_wR_factor_ref 0.1265
_reflns_number_gt 15215
_reflns_number_total 18334
_reflns_threshold_expression >2sigma(I)
_cod_data_source_file c4ta01372g2.cif
_cod_data_source_block d:\cdbttb\h
_cod_depositor_comments
;
The following automatic conversions were performed:

data item '_symmetry_cell_setting' value 'Orthorhombic' was changed
to 'orthorhombic' in accordance with the
/home/saulius/struct/COD-crude-data/automatic-downloads/DataCite-retrospective/RSC/depositions/lib/dictionaries/cif_core.dic
dictionary named 'cif_core.dic' version 2.4.2 last updated on
2011-04-26.

Automatic conversion script
Id: cif_fix_values 6909 2019-04-08 15:41:33Z antanas 
;
_cod_original_sg_symbol_H-M P2221
_cod_database_code 7235746

loop_
_symmetry_equiv_pos_as_xyz
'x, y, z'
'-x, -y, z+1/2'
'x, -y, -z'
'-x, y, -z+1/2'

loop_
_atom_site_label
_atom_site_type_symbol
_atom_site_fract_x
_atom_site_fract_y
_atom_site_fract_z
_atom_site_U_iso_or_equiv
_atom_site_adp_type
_atom_site_occupancy
_atom_site_symmetry_multiplicity
_atom_site_calc_flag
_atom_site_refinement_flags
Cd1 Cd 0.704627(8) 0.028447(15) 0.739897(15) 0.01864(6) Uani 1 1 d .
Cd3 Cd 0.791376(8) 0.513909(15) 0.756872(14) 0.01762(6) Uani 1 1 d .
Cd2 Cd 0.753264(9) 0.239104(16) 0.737370(14) 0.02055(6) Uani 1 1 d .
C18 C 0.88077(11) 0.2971(2) 0.7547(2) 0.0189(7) Uani 1 1 d .
C21 C 0.94618(11) 0.1651(2) 0.7506(2) 0.0174(7) Uani 1 1 d .
C24 C 0.97598(10) 0.08865(19) 0.75141(18) 0.0160(7) Uani 1 1 d .
C25 C 0.95254(11) 0.0106(2) 0.7540(2) 0.0194(7) Uani 1 1 d .
H25 H 0.9202 0.0107 0.7571 0.023 Uiso 1 1 calc R
C26 C 0.97538(11) -0.0663(2) 0.75203(19) 0.0179(7) Uani 1 1 d .
C27 C 0.94721(12) -0.1454(2) 0.7535(2) 0.0199(7) Uani 1 1 d .
O4 O 0.64314(11) 0.95005(19) 0.78970(17) 0.0333(7) Uani 1 1 d .
O9 O 0.75533(11) 0.0094(2) 0.81814(16) 0.0319(7) Uani 1 1 d .
O14 O 0.85372(10) 0.43140(19) 0.78596(18) 0.0329(7) Uani 1 1 d .
C13 C 0.61326(13) 0.8221(2) 0.7473(2) 0.0234(8) Uani 1 1 d .
O3 O 0.67610(10) 0.90170(19) 0.70369(17) 0.0314(7) Uani 1 1 d .
C16 C 0.64586(13) 0.8965(2) 0.7475(2) 0.0263(9) Uani 1 1 d .
C33 C 0.84487(12) 0.3639(2) 0.7572(2) 0.0217(7) Uani 1 1 d .
C20 C 0.95202(12) 0.2320(2) 0.79263(18) 0.0178(7) Uani 1 1 d .
H20 H 0.9777 0.2327 0.8192 0.021 Uiso 1 1 calc R
O13 O 0.80564(10) 0.35104(18) 0.73155(15) 0.0269(6) Uani 1 1 d .
C14 C 0.57869(14) 0.8150(2) 0.7922(2) 0.0248(8) Uani 1 1 d .
H14 H 0.5757 0.8560 0.8230 0.030 Uiso 1 1 calc R
O10 O 0.78785(11) 0.1317(2) 0.78757(17) 0.0337(7) Uani 1 1 d .
C50 C 0.78687(13) 0.0656(2) 0.81844(19) 0.0211(7) Uani 1 1 d .
C12 C 0.61809(13) 0.7592(3) 0.7024(2) 0.0271(9) Uani 1 1 d .
H12 H 0.6411 0.7636 0.6720 0.032 Uiso 1 1 calc R
C23 C 0.87713(12) 0.2324(2) 0.71113(19) 0.0208(7) Uani 1 1 d .
H23 H 0.8526 0.2325 0.6828 0.025 Uiso 1 1 calc R
C22 C 0.90917(12) 0.1687(2) 0.7094(2) 0.0229(8) Uani 1 1 d .
H22 H 0.9059 0.1264 0.6796 0.028 Uiso 1 1 calc R
C35 C 0.82901(14) 0.0504(3) 0.8603(2) 0.0224(8) Uani 1 1 d .
C19 C 0.91980(13) 0.2971(2) 0.7950(2) 0.0205(7) Uani 1 1 d .
H19 H 0.9239 0.3411 0.8233 0.025 Uiso 1 1 calc R
O2 O 0.68316(9) 0.16375(17) 0.75760(18) 0.0290(7) Uani 1 1 d .
O5 O 0.74029(10) 0.48845(18) 0.68084(15) 0.0249(6) Uani 1 1 d .
O7 O 0.25683(11) 0.4657(2) 0.66444(16) 0.0332(7) Uani 1 1 d .
O17 O 0.71484(11) 0.3228(2) 0.67097(16) 0.0319(7) Uani 1 1 d .
O11 O 1.23826(10) 0.0190(2) 0.82900(16) 0.0290(7) Uani 1 1 d .
C15 C 0.54850(13) 0.7462(3) 0.7910(2) 0.0234(8) Uani 1 1 d .
H15 H 0.5246 0.7432 0.8203 0.028 Uiso 1 1 calc R
C7 C 0.52416(10) 0.4502(2) 0.74752(18) 0.0160(7) Uani 1 1 d .
C8 C 0.54785(11) 0.52703(19) 0.74643(17) 0.0154(6) Uani 1 1 d .
H8 H 0.5803 0.5267 0.7446 0.018 Uiso 1 1 calc R
C9 C 0.52448(10) 0.6047(2) 0.74801(18) 0.0151(7) Uani 1 1 d .
C10 C 0.55300(12) 0.6823(2) 0.7476(2) 0.0195(7) Uani 1 1 d .
C64 C 0.33147(12) 0.5197(3) 0.6335(2) 0.0227(8) Uani 1 1 d .
O12 O 1.22973(11) 0.1552(2) 0.84910(16) 0.0292(7) Uani 1 1 d .
C68 C 0.28598(13) 0.5260(3) 0.6694(2) 0.0241(8) Uani 1 1 d .
O16 O 0.83375(12) -0.3756(2) 0.8006(2) 0.0483(11) Uani 1 1 d .
O1 O 0.63662(11) 0.1038(2) 0.68737(18) 0.0348(8) Uani 1 1 d .
O15 O 0.85410(14) -0.4064(3) 0.7056(2) 0.0473(10) Uani 1 1 d .
C34 C 0.85679(14) -0.3613(2) 0.7544(3) 0.0344(11) Uani 1 1 d .
C11 C 0.58874(13) 0.6904(2) 0.7029(2) 0.0235(8) Uani 1 1 d .
H11 H 0.5926 0.6484 0.6730 0.028 Uiso 1 1 calc R
C38 C 0.90901(13) 0.0234(3) 0.93197(19) 0.0220(7) Uani 1 1 d .
O6 O 0.74385(10) 0.62315(19) 0.65408(16) 0.0299(7) Uani 1 1 d .
C1 C 0.55310(11) 0.3723(2) 0.74377(19) 0.0158(6) Uani 1 1 d .
C44 C 1.08336(13) 0.0291(3) 0.93683(19) 0.0224(8) Uani 1 1 d .
C61 C 0.41558(12) 0.5094(3) 0.56850(18) 0.0190(7) Uani 1 1 d .
C60 C 0.46063(12) 0.5072(3) 0.53257(19) 0.0208(7) Uani 1 1 d .
C41 C 0.95313(12) 0.0105(3) 0.96782(19) 0.0203(7) Uani 1 1 d .
C43 C 1.03752(12) 0.0127(3) 0.96849(19) 0.0214(7) Uani 1 1 d .
C42 C 0.99523(12) 0.0213(2) 0.9375(2) 0.0223(8) Uani 1 1 d .
H42 H 0.9953 0.0348 0.8952 0.027 Uiso 1 1 calc R
C5 C 0.57331(13) 0.2399(3) 0.6948(2) 0.0246(8) Uani 1 1 d .
H5 H 0.5666 0.1970 0.6666 0.030 Uiso 1 1 calc R
C30 C 0.89027(13) -0.2891(3) 0.7540(3) 0.0310(10) Uani 1 1 d .
C52 C 0.67683(12) 0.5438(2) 0.62546(19) 0.0191(7) Uani 1 1 d .
C4 C 0.61375(13) 0.2357(2) 0.7308(2) 0.0258(8) Uani 1 1 d .
C53 C 0.64649(13) 0.4817(3) 0.64416(19) 0.0218(7) Uani 1 1 d .
H53 H 0.6547 0.4457 0.6766 0.026 Uiso 1 1 calc R
C49 C 1.10140(13) -0.0244(3) 0.8909(2) 0.0239(8) Uani 1 1 d .
H49 H 1.0842 -0.0707 0.8775 0.029 Uiso 1 1 calc R
C39 C 0.87353(13) -0.0364(3) 0.9303(2) 0.0234(8) Uani 1 1 d .
H39 H 0.8763 -0.0853 0.9540 0.028 Uiso 1 1 calc R
C66 C 0.38268(13) 0.4480(3) 0.56284(19) 0.0230(8) Uani 1 1 d .
H66 H 0.3886 0.4021 0.5370 0.028 Uiso 1 1 calc R
C6 C 0.54266(12) 0.3081(2) 0.7009(2) 0.0198(7) Uani 1 1 d .
H6 H 0.5157 0.3109 0.6767 0.024 Uiso 1 1 calc R
C40 C 0.83408(13) -0.0243(3) 0.8939(2) 0.0242(8) Uani 1 1 d .
H40 H 0.8112 -0.0658 0.8919 0.029 Uiso 1 1 calc R
C32 C 0.95105(14) -0.2053(3) 0.7052(2) 0.0252(8) Uani 1 1 d .
H32 H 0.9727 -0.1981 0.6733 0.030 Uiso 1 1 calc R
C57 C 0.66356(12) 0.5981(2) 0.5769(2) 0.0221(7) Uani 1 1 d .
H57 H 0.6833 0.6413 0.5642 0.026 Uiso 1 1 calc R
C45 C 1.11004(14) 0.0990(3) 0.9545(2) 0.0245(8) Uani 1 1 d .
H45 H 1.0990 0.1350 0.9855 0.029 Uiso 1 1 calc R
C48 C 1.14537(14) -0.0082(3) 0.8648(2) 0.0245(8) Uani 1 1 d .
H48 H 1.1577 -0.0453 0.8355 0.029 Uiso 1 1 calc R
C2 C 0.59261(13) 0.3659(3) 0.7808(2) 0.0238(8) Uani 1 1 d .
H2 H 0.5988 0.4072 0.8106 0.029 Uiso 1 1 calc R
C67 C 0.72345(13) 0.5542(3) 0.6554(2) 0.0219(8) Uani 1 1 d .
C47 C 1.17034(13) 0.0618(3) 0.8820(2) 0.0216(8) Uani 1 1 d .
C65 C 0.34074(13) 0.4521(3) 0.59451(19) 0.0227(8) Uani 1 1 d .
H65 H 0.3188 0.4095 0.5896 0.027 Uiso 1 1 calc R
C62 C 0.40643(13) 0.5785(3) 0.6079(2) 0.0235(8) Uani 1 1 d .
H62 H 0.4281 0.6217 0.6119 0.028 Uiso 1 1 calc R
C46 C 1.15229(13) 0.1153(3) 0.9268(2) 0.0239(8) Uani 1 1 d .
H46 H 1.1690 0.1631 0.9384 0.029 Uiso 1 1 calc R
C51 C 1.21653(13) 0.0814(3) 0.8512(2) 0.0218(8) Uani 1 1 d .
O18 O 0.74059(15) 0.2962(3) 0.83264(19) 0.0483(10) Uani 1 1 d .
C31 C 0.92155(15) -0.2762(3) 0.7062(2) 0.0288(9) Uani 1 1 d .
H31 H 0.9232 -0.3152 0.6738 0.035 Uiso 1 1 calc R
C29 C 0.88875(16) -0.2300(3) 0.8026(3) 0.0373(11) Uani 1 1 d .
H29 H 0.8684 -0.2384 0.8359 0.045 Uiso 1 1 calc R
C36 C 0.86349(15) 0.1093(3) 0.8627(2) 0.0288(9) Uani 1 1 d .
H36 H 0.8601 0.1590 0.8401 0.035 Uiso 1 1 calc R
C37 C 0.90294(14) 0.0973(3) 0.8975(2) 0.0289(9) Uani 1 1 d .
H37 H 0.9259 0.1387 0.8981 0.035 Uiso 1 1 calc R
C3 C 0.62327(13) 0.2982(3) 0.7738(2) 0.0246(8) Uani 1 1 d .
H3 H 0.6501 0.2953 0.7981 0.030 Uiso 1 1 calc R
C17 C 0.64594(13) 0.1630(2) 0.7234(2) 0.0259(9) Uani 1 1 d .
C63 C 0.36485(14) 0.5817(3) 0.6407(2) 0.0276(9) Uani 1 1 d .
H63 H 0.3593 0.6262 0.6680 0.033 Uiso 1 1 calc R
C28 C 0.91687(15) -0.1593(3) 0.8019(3) 0.0329(10) Uani 1 1 d .
H28 H 0.9152 -0.1207 0.8346 0.039 Uiso 1 1 calc R
C59 C 0.50356(13) 0.5159(2) 0.5634(2) 0.0217(7) Uani 1 1 d .
H59 H 0.5039 0.5264 0.6061 0.026 Uiso 1 1 calc R
C58 C 0.54546(12) 0.5092(3) 0.53169(18) 0.0186(7) Uani 1 1 d .
C55 C 0.58985(12) 0.5240(3) 0.56583(18) 0.0191(7) Uani 1 1 d .
C56 C 0.62006(14) 0.5864(3) 0.5476(2) 0.0274(8) Uani 1 1 d .
H56 H 0.6116 0.6220 0.5150 0.033 Uiso 1 1 calc R
C54 C 0.60292(13) 0.4724(3) 0.6144(2) 0.0232(8) Uani 1 1 d .
H54 H 0.5826 0.4305 0.6278 0.028 Uiso 1 1 calc R
O8 O 0.27894(11) 0.5864(2) 0.70268(18) 0.0373(8) Uani 1 1 d .

loop_
_atom_site_aniso_label
_atom_site_aniso_U_11
_atom_site_aniso_U_22
_atom_site_aniso_U_33
_atom_site_aniso_U_23
_atom_site_aniso_U_13
_atom_site_aniso_U_12
Cd1 0.01026(10) 0.01338(10) 0.03227(14) -0.00143(10) 0.00056(10) -0.00042(8)
Cd3 0.00933(9) 0.01536(10) 0.02816(13) 0.00003(9) 0.00007(9) -0.00072(8)
Cd2 0.01549(11) 0.01600(11) 0.03015(14) 0.00011(10) 0.00016(10) 0.00077(9)
C18 0.0119(13) 0.0144(13) 0.030(2) 0.0002(14) -0.0013(14) 0.0028(11)
C21 0.0083(12) 0.0103(12) 0.033(2) -0.0007(13) 0.0006(13) 0.0007(10)
C24 0.0100(13) 0.0099(12) 0.028(2) -0.0017(13) -0.0010(13) -0.0031(10)
C25 0.0073(12) 0.0144(13) 0.036(2) 0.0001(14) 0.0002(13) 0.0001(10)
C26 0.0101(13) 0.0144(13) 0.029(2) -0.0008(13) -0.0025(13) -0.0022(10)
C27 0.0098(12) 0.0142(13) 0.036(2) 0.0025(14) -0.0007(14) -0.0004(11)
O4 0.0314(16) 0.0202(14) 0.048(2) -0.0083(14) 0.0030(15) -0.0086(13)
O9 0.0176(13) 0.0376(17) 0.0404(17) 0.0051(14) -0.0107(13) -0.0055(13)
O14 0.0163(13) 0.0224(14) 0.060(2) -0.0092(14) -0.0024(14) 0.0020(11)
C13 0.0160(15) 0.0181(15) 0.036(2) 0.0001(15) 0.0012(15) -0.0050(12)
O3 0.0200(14) 0.0225(14) 0.052(2) -0.0010(14) 0.0060(14) -0.0061(11)
C16 0.0160(15) 0.0211(16) 0.042(3) 0.0023(17) -0.0054(16) -0.0007(13)
C33 0.0161(15) 0.0145(13) 0.035(2) 0.0028(15) -0.0008(16) 0.0022(12)
C20 0.0121(14) 0.0170(15) 0.0242(18) -0.0007(13) -0.0048(13) 0.0003(12)
O13 0.0209(13) 0.0255(13) 0.0343(17) -0.0010(12) -0.0031(12) 0.0029(11)
C14 0.0193(17) 0.0169(16) 0.038(2) -0.0045(16) 0.0047(16) 0.0008(14)
O10 0.0283(16) 0.0257(15) 0.0472(19) 0.0030(14) -0.0109(15) 0.0030(13)
C50 0.0137(16) 0.0212(17) 0.028(2) 0.0029(14) -0.0033(14) 0.0026(13)
C12 0.0168(17) 0.0237(18) 0.041(2) -0.0062(17) 0.0076(16) -0.0031(15)
C23 0.0133(15) 0.0190(16) 0.030(2) -0.0031(15) -0.0050(14) 0.0021(13)
C22 0.0127(15) 0.0170(16) 0.039(2) -0.0039(15) -0.0004(15) 0.0015(13)
C35 0.0158(16) 0.0235(18) 0.028(2) 0.0005(15) -0.0040(15) 0.0009(14)
C19 0.0163(16) 0.0126(15) 0.033(2) -0.0013(14) 0.0005(15) -0.0018(13)
O2 0.0163(11) 0.0176(11) 0.053(2) -0.0004(14) 0.0035(14) 0.0016(10)
O5 0.0181(13) 0.0204(13) 0.0363(16) -0.0020(12) -0.0102(11) 0.0020(11)
O7 0.0180(14) 0.0387(18) 0.0431(19) 0.0049(15) 0.0087(13) -0.0014(13)
O17 0.0262(15) 0.0259(15) 0.0438(19) 0.0034(13) -0.0064(14) 0.0023(13)
O11 0.0193(14) 0.0225(14) 0.0453(18) 0.0070(13) 0.0059(12) -0.0003(11)
C15 0.0193(17) 0.0200(17) 0.031(2) -0.0007(15) 0.0030(15) -0.0019(14)
C7 0.0082(13) 0.0150(13) 0.025(2) 0.0011(13) -0.0013(12) -0.0015(10)
C8 0.0098(13) 0.0138(13) 0.0225(18) -0.0006(12) 0.0014(12) 0.0013(10)
C9 0.0081(12) 0.0112(12) 0.026(2) -0.0025(12) 0.0031(13) -0.0015(10)
C10 0.0148(13) 0.0134(13) 0.030(2) -0.0011(14) 0.0012(14) -0.0007(11)
C64 0.0109(15) 0.0251(19) 0.032(2) 0.0026(16) 0.0043(14) 0.0007(14)
O12 0.0262(15) 0.0253(15) 0.0360(17) 0.0029(13) 0.0025(13) -0.0029(12)
C68 0.0177(17) 0.0263(19) 0.028(2) 0.0056(15) 0.0026(14) 0.0026(15)
O16 0.0285(17) 0.0249(16) 0.092(3) -0.0050(19) 0.020(2) -0.0058(14)
O1 0.0265(15) 0.0274(16) 0.051(2) -0.0061(15) -0.0025(15) 0.0066(13)
O15 0.047(2) 0.043(2) 0.053(2) 0.0049(19) -0.0128(19) -0.0220(18)
C34 0.0188(17) 0.0187(16) 0.066(4) 0.006(2) -0.014(2) -0.0037(13)
C11 0.0153(16) 0.0173(16) 0.038(2) -0.0031(16) 0.0077(15) -0.0040(13)
C38 0.0129(15) 0.0259(19) 0.027(2) 0.0018(16) 0.0005(13) -0.0008(14)
O6 0.0201(14) 0.0222(13) 0.0475(19) -0.0010(13) -0.0057(13) -0.0013(12)
C1 0.0094(12) 0.0128(12) 0.0253(18) 0.0014(13) 0.0011(13) 0.0007(10)
C44 0.0139(15) 0.029(2) 0.0241(19) 0.0063(16) 0.0015(13) -0.0023(15)
C61 0.0112(14) 0.0226(18) 0.0233(18) 0.0004(14) -0.0009(12) 0.0018(13)
C60 0.0111(14) 0.0259(19) 0.0256(19) -0.0011(15) -0.0006(13) 0.0014(14)
C41 0.0115(15) 0.0222(18) 0.0271(19) 0.0026(14) -0.0006(13) -0.0045(13)
C43 0.0116(15) 0.0232(18) 0.029(2) 0.0020(15) 0.0009(13) -0.0031(14)
C42 0.0129(16) 0.0292(18) 0.025(2) 0.0052(17) -0.0004(13) -0.0008(15)
C5 0.0175(16) 0.0200(17) 0.036(2) -0.0066(16) -0.0001(15) 0.0032(15)
C30 0.0150(15) 0.0224(16) 0.056(3) 0.0078(19) -0.0026(18) -0.0027(13)
C52 0.0129(15) 0.0155(16) 0.029(2) -0.0030(14) 0.0005(13) -0.0027(12)
C4 0.0154(15) 0.0182(15) 0.044(3) 0.0024(17) 0.0035(16) 0.0043(13)
C53 0.0177(16) 0.0221(17) 0.0255(19) 0.0000(15) -0.0027(14) -0.0003(14)
C49 0.0150(16) 0.0258(19) 0.031(2) 0.0003(16) 0.0003(14) -0.0030(15)
C39 0.0166(16) 0.0254(18) 0.028(2) 0.0007(15) -0.0016(14) -0.0025(14)
C66 0.0145(16) 0.0287(19) 0.026(2) 0.0010(16) 0.0021(14) 0.0025(15)
C6 0.0125(15) 0.0146(15) 0.032(2) 0.0003(14) -0.0027(14) 0.0023(12)
C40 0.0156(16) 0.0225(18) 0.034(2) 0.0024(16) -0.0015(15) -0.0007(14)
C32 0.0219(18) 0.0202(17) 0.034(2) -0.0012(15) 0.0000(16) -0.0041(15)
C57 0.0119(15) 0.0196(16) 0.035(2) 0.0004(15) 0.0003(14) 0.0003(13)
C45 0.0190(17) 0.0241(18) 0.030(2) -0.0026(16) -0.0012(15) 0.0021(15)
C48 0.0192(17) 0.0222(18) 0.032(2) -0.0016(16) 0.0027(15) -0.0003(15)
C2 0.0163(17) 0.0205(17) 0.035(2) -0.0028(15) -0.0057(15) 0.0018(14)
C67 0.0128(15) 0.0196(17) 0.033(2) -0.0023(15) -0.0035(14) 0.0035(13)
C47 0.0133(16) 0.0233(18) 0.028(2) 0.0064(15) 0.0003(14) -0.0024(14)
C65 0.0145(16) 0.0285(19) 0.025(2) 0.0020(15) -0.0006(14) -0.0013(14)
C62 0.0155(16) 0.0280(19) 0.027(2) -0.0005(16) 0.0014(14) -0.0025(15)
C46 0.0147(16) 0.0221(18) 0.035(2) 0.0019(16) -0.0005(15) -0.0015(14)
C51 0.0161(17) 0.0223(17) 0.027(2) 0.0042(14) 0.0006(14) 0.0013(14)
O18 0.061(3) 0.038(2) 0.046(2) -0.0033(17) 0.008(2) 0.0073(19)
C31 0.029(2) 0.0207(19) 0.037(2) -0.0014(17) -0.0030(18) -0.0029(16)
C29 0.023(2) 0.027(2) 0.062(3) -0.003(2) 0.012(2) -0.0087(18)
C36 0.0220(19) 0.028(2) 0.036(2) 0.0086(18) -0.0027(17) -0.0036(16)
C37 0.0185(18) 0.029(2) 0.039(2) 0.0069(18) -0.0002(17) -0.0029(16)
C3 0.0138(15) 0.0226(17) 0.037(2) 0.0003(16) -0.0027(15) 0.0066(13)
C17 0.0138(15) 0.0156(15) 0.048(3) 0.0040(16) 0.0069(16) 0.0048(13)
C63 0.0212(19) 0.030(2) 0.032(2) -0.0038(17) 0.0039(16) -0.0017(16)
C28 0.025(2) 0.0226(19) 0.051(3) -0.0077(19) 0.009(2) -0.0050(17)
C59 0.0116(15) 0.0279(17) 0.026(2) -0.0001(17) -0.0014(13) -0.0005(15)
C58 0.0092(14) 0.0207(17) 0.0258(19) 0.0003(14) 0.0004(12) 0.0031(13)
C55 0.0128(15) 0.0190(17) 0.0255(19) 0.0008(14) -0.0006(13) 0.0014(13)
C56 0.0239(19) 0.028(2) 0.030(2) 0.0005(17) -0.0055(17) -0.0007(16)
C54 0.0175(16) 0.0230(18) 0.029(2) 0.0034(15) 0.0023(14) -0.0017(14)
O8 0.0239(15) 0.0376(18) 0.050(2) -0.0036(16) 0.0137(15) -0.0008(14)

loop_
_atom_type_symbol
_atom_type_description
_atom_type_scat_dispersion_real
_atom_type_scat_dispersion_imag
_atom_type_scat_source
C C 0.0033 0.0016 'International Tables Vol C Tables 4.2.6.8 and 6.1.1.4'
H H 0.0000 0.0000 'International Tables Vol C Tables 4.2.6.8 and 6.1.1.4'
O O 0.0106 0.0060 'International Tables Vol C Tables 4.2.6.8 and 6.1.1.4'
Cd Cd -0.8075 1.2024 'International Tables Vol C Tables 4.2.6.8 and 6.1.1.4'

loop_
_geom_angle_atom_site_label_1
_geom_angle_atom_site_label_2
_geom_angle_atom_site_label_3
_geom_angle
_geom_angle_site_symmetry_1
_geom_angle_site_symmetry_3
O11 Cd1 O9 90.49(12) 4_756 .
O11 Cd1 O2 112.20(11) 4_756 .
O9 Cd1 O2 100.32(13) . .
O11 Cd1 O3 88.82(11) 4_756 1_545
O9 Cd1 O3 111.39(13) . 1_545
O2 Cd1 O3 141.84(11) . 1_545
O11 Cd1 O4 143.50(11) 4_756 1_545
O9 Cd1 O4 94.30(12) . 1_545
O2 Cd1 O4 102.48(11) . 1_545
O3 Cd1 O4 55.82(11) 1_545 1_545
O11 Cd1 O1 107.75(12) 4_756 .
O9 Cd1 O1 152.93(12) . .
O2 Cd1 O1 54.66(11) . .
O3 Cd1 O1 89.35(11) 1_545 .
O4 Cd1 O1 82.92(12) 1_545 .
O11 Cd1 C16 116.85(13) 4_756 1_545
O9 Cd1 C16 104.88(13) . 1_545
O2 Cd1 C16 123.80(11) . 1_545
O3 Cd1 C16 28.35(13) 1_545 1_545
O4 Cd1 C16 27.48(12) 1_545 1_545
O1 Cd1 C16 84.94(11) . 1_545
O11 Cd1 C17 114.98(13) 4_756 .
O9 Cd1 C17 126.89(14) . .
O2 Cd1 C17 27.96(12) . .
O3 Cd1 C17 114.70(12) 1_545 .
O4 Cd1 C17 90.54(11) 1_545 .
O1 Cd1 C17 26.90(12) . .
C16 Cd1 C17 103.21(12) 1_545 .
O5 Cd3 O14 127.29(11) . .
O5 Cd3 O7 94.54(12) . 4_656
O14 Cd3 O7 94.56(13) . 4_656
O5 Cd3 O16 140.69(14) . 1_565
O14 Cd3 O16 85.03(12) . 1_565
O7 Cd3 O16 105.55(14) 4_656 1_565
O5 Cd3 O15 104.40(12) . 1_565
O14 Cd3 O15 81.05(13) . 1_565
O7 Cd3 O15 159.11(13) 4_656 1_565
O16 Cd3 O15 53.88(14) 1_565 1_565
O5 Cd3 O8 78.70(12) . 4_656
O14 Cd3 O8 143.29(13) . 4_656
O7 Cd3 O8 53.97(12) 4_656 4_656
O16 Cd3 O8 86.27(12) 1_565 4_656
O15 Cd3 O8 120.87(13) 1_565 4_656
O5 Cd3 C34 124.75(14) . 1_565
O14 Cd3 C34 83.30(12) . 1_565
O7 Cd3 C34 131.78(16) 4_656 1_565
O16 Cd3 C34 26.24(16) 1_565 1_565
O15 Cd3 C34 27.68(15) 1_565 1_565
O8 Cd3 C34 103.29(13) 4_656 1_565
O5 Cd3 C68 84.28(12) . 4_656
O14 Cd3 C68 121.01(13) . 4_656
O7 Cd3 C68 27.75(12) 4_656 4_656
O16 Cd3 C68 97.98(13) 1_565 4_656
O15 Cd3 C68 144.80(14) 1_565 4_656
O8 Cd3 C68 26.33(12) 4_656 4_656
C34 Cd3 C68 121.30(14) 1_565 4_656
O17 Cd2 O10 166.61(12) . .
O17 Cd2 O18 104.84(14) . .
O10 Cd2 O18 86.75(14) . .
O17 Cd2 O13 80.29(11) . .
O10 Cd2 O13 108.59(11) . .
O18 Cd2 O13 81.17(13) . .
O17 Cd2 O12 86.40(12) . 4_756
O10 Cd2 O12 81.65(12) . 4_756
O18 Cd2 O12 168.11(13) . 4_756
O13 Cd2 O12 104.92(11) . 4_756
O17 Cd2 O2 89.85(11) . .
O10 Cd2 O2 84.57(11) . .
O18 Cd2 O2 84.33(14) . .
O13 Cd2 O2 159.71(10) . .
O12 Cd2 O2 91.99(11) 4_756 .
C23 C18 C19 118.0(3) . .
C23 C18 C33 120.1(3) . .
C19 C18 C33 121.9(3) . .
C22 C21 C20 118.1(3) . .
C22 C21 C24 118.9(3) . .
C20 C21 C24 122.8(3) . .
C24 C24 C25 118.56(18) 4_756 .
C24 C24 C21 125.11(17) 4_756 .
C25 C24 C21 116.3(3) . .
C26 C25 C24 123.1(3) . .
C26 C25 H25 118.4 . .
C24 C25 H25 118.4 . .
C25 C26 C26 118.29(18) . 4_756
C25 C26 C27 118.9(3) . .
C26 C26 C27 122.80(18) 4_756 .
C28 C27 C32 119.7(3) . .
C28 C27 C26 119.7(4) . .
C32 C27 C26 120.6(4) . .
C16 O4 Cd1 89.1(3) . 1_565
C50 O9 Cd1 111.8(3) . .
C33 O14 Cd3 101.2(2) . .
C14 C13 C12 119.5(3) . .
C14 C13 C16 120.3(4) . .
C12 C13 C16 120.1(4) . .
C16 O3 Cd1 92.9(3) . 1_565
O4 C16 O3 122.1(4) . .
O4 C16 C13 119.9(4) . .
O3 C16 C13 118.0(4) . .
O4 C16 Cd1 63.4(2) . 1_565
O3 C16 Cd1 58.8(2) . 1_565
C13 C16 Cd1 176.3(3) . 1_565
O14 C33 O13 121.8(3) . .
O14 C33 C18 119.1(3) . .
O13 C33 C18 119.1(3) . .
C19 C20 C21 120.5(3) . .
C19 C20 H20 119.7 . .
C21 C20 H20 119.7 . .
C33 O13 Cd2 132.2(3) . .
C13 C14 C15 119.6(4) . .
C13 C14 H14 120.2 . .
C15 C14 H14 120.2 . .
C50 O10 Cd2 152.5(3) . .
O10 C50 O9 127.4(4) . .
O10 C50 C35 115.4(4) . .
O9 C50 C35 117.2(4) . .
C11 C12 C13 120.1(4) . .
C11 C12 H12 120.0 . .
C13 C12 H12 120.0 . .
C22 C23 C18 120.9(3) . .
C22 C23 H23 119.6 . .
C18 C23 H23 119.6 . .
C23 C22 C21 122.0(4) . .
C23 C22 H22 119.0 . .
C21 C22 H22 119.0 . .
C36 C35 C40 119.2(4) . .
C36 C35 C50 119.3(4) . .
C40 C35 C50 121.4(4) . .
C20 C19 C18 120.3(3) . .
C20 C19 H19 119.9 . .
C18 C19 H19 119.9 . .
C17 O2 Cd1 97.0(2) . .
C17 O2 Cd2 126.8(3) . .
Cd1 O2 Cd2 102.46(10) . .
C67 O5 Cd3 114.5(3) . .
C68 O7 Cd3 94.8(3) . 4_656
C51 O11 Cd1 124.3(3) . 4_756
C10 C15 C14 122.0(4) . .
C10 C15 H15 119.0 . .
C14 C15 H15 119.0 . .
C7 C7 C8 119.12(18) 4_656 .
C7 C7 C1 124.02(17) 4_656 .
C8 C7 C1 116.8(3) . .
C7 C8 C9 122.3(3) . .
C7 C8 H8 118.9 . .
C9 C8 H8 118.9 . .
C8 C9 C9 118.60(17) . 4_656
C8 C9 C10 117.8(3) . .
C9 C9 C10 123.56(18) 4_656 .
C15 C10 C11 117.3(3) . .
C15 C10 C9 123.8(3) . .
C11 C10 C9 118.9(3) . .
C63 C64 C65 119.0(4) . .
C63 C64 C68 119.5(4) . .
C65 C64 C68 121.4(4) . .
C51 O12 Cd2 129.5(3) . 4_756
O8 C68 O7 122.3(4) . .
O8 C68 C64 119.5(4) . .
O7 C68 C64 118.2(4) . .
O8 C68 Cd3 65.2(2) . 4_656
O7 C68 Cd3 57.5(2) . 4_656
C64 C68 Cd3 170.8(3) . 4_656
C34 O16 Cd3 95.6(3) . 1_545
C17 O1 Cd1 85.2(2) . .
C34 O15 Cd3 88.1(3) . 1_545
O16 C34 O15 122.3(4) . .
O16 C34 C30 119.9(5) . .
O15 C34 C30 117.8(5) . .
O16 C34 Cd3 58.2(2) . 1_545
O15 C34 Cd3 64.2(2) . 1_545
C30 C34 Cd3 176.4(3) . 1_545
C12 C11 C10 121.5(4) . .
C12 C11 H11 119.3 . .
C10 C11 H11 119.3 . .
C39 C38 C37 117.9(4) . .
C39 C38 C41 122.7(4) . .
C37 C38 C41 119.5(4) . .
C2 C1 C6 119.7(3) . .
C2 C1 C7 119.0(3) . .
C6 C1 C7 121.2(3) . .
C49 C44 C45 117.9(4) . .
C49 C44 C43 122.4(4) . .
C45 C44 C43 119.6(4) . .
C66 C61 C62 118.7(3) . .
C66 C61 C60 122.3(4) . .
C62 C61 C60 119.0(4) . .
C59 C60 C60 118.7(2) . 3_566
C59 C60 C61 120.7(3) . .
C60 C60 C61 120.5(2) 3_566 .
C42 C41 C41 119.1(2) . 3_557
C42 C41 C38 118.8(4) . .
C41 C41 C38 122.1(2) 3_557 .
C42 C43 C43 119.1(2) . 3_557
C42 C43 C44 122.1(4) . .
C43 C43 C44 118.8(2) 3_557 .
C41 C42 C43 121.8(4) . .
C41 C42 H42 119.1 . .
C43 C42 H42 119.1 . .
C4 C5 C6 120.6(4) . .
C4 C5 H5 119.7 . .
C6 C5 H5 119.7 . .
C31 C30 C29 118.2(4) . .
C31 C30 C34 122.5(5) . .
C29 C30 C34 119.3(4) . .
C53 C52 C57 118.9(3) . .
C53 C52 C67 121.5(4) . .
C57 C52 C67 119.6(3) . .
C3 C4 C5 119.9(3) . .
C3 C4 C17 120.4(4) . .
C5 C4 C17 119.7(4) . .
C52 C53 C54 120.3(4) . .
C52 C53 H53 119.9 . .
C54 C53 H53 119.9 . .
C44 C49 C48 120.1(4) . .
C44 C49 H49 120.0 . .
C48 C49 H49 120.0 . .
C40 C39 C38 121.1(4) . .
C40 C39 H39 119.4 . .
C38 C39 H39 119.4 . .
C61 C66 C65 121.7(4) . .
C61 C66 H66 119.1 . .
C65 C66 H66 119.1 . .
C1 C6 C5 119.1(3) . .
C1 C6 H6 120.4 . .
C5 C6 H6 120.4 . .
C39 C40 C35 119.5(4) . .
C39 C40 H40 120.2 . .
C35 C40 H40 120.2 . .
C31 C32 C27 118.8(4) . .
C31 C32 H32 120.6 . .
C27 C32 H32 120.6 . .
C52 C57 C56 119.3(4) . .
C52 C57 H57 120.3 . .
C56 C57 H57 120.3 . .
C46 C45 C44 121.0(4) . .
C46 C45 H45 119.5 . .
C44 C45 H45 119.5 . .
C47 C48 C49 120.7(4) . .
C47 C48 H48 119.6 . .
C49 C48 H48 119.6 . .
C1 C2 C3 120.6(4) . .
C1 C2 H2 119.7 . .
C3 C2 H2 119.7 . .
O6 C67 O5 123.6(4) . .
O6 C67 C52 120.7(4) . .
O5 C67 C52 115.7(3) . .
C48 C47 C46 119.2(4) . .
C48 C47 C51 120.5(4) . .
C46 C47 C51 120.3(4) . .
C66 C65 C64 120.0(4) . .
C66 C65 H65 120.0 . .
C64 C65 H65 120.0 . .
C63 C62 C61 119.5(4) . .
C63 C62 H62 120.2 . .
C61 C62 H62 120.2 . .
C45 C46 C47 121.0(4) . .
C45 C46 H46 119.5 . .
C47 C46 H46 119.5 . .
O12 C51 O11 125.4(4) . .
O12 C51 C47 118.8(4) . .
O11 C51 C47 115.8(4) . .
C30 C31 C32 121.4(4) . .
C30 C31 H31 119.3 . .
C32 C31 H31 119.3 . .
C28 C29 C30 121.1(5) . .
C28 C29 H29 119.4 . .
C30 C29 H29 119.4 . .
C37 C36 C35 121.7(4) . .
C37 C36 H36 119.1 . .
C35 C36 H36 119.1 . .
C36 C37 C38 120.5(4) . .
C36 C37 H37 119.7 . .
C38 C37 H37 119.7 . .
C4 C3 C2 120.0(4) . .
C4 C3 H3 120.0 . .
C2 C3 H3 120.0 . .
O1 C17 O2 122.3(4) . .
O1 C17 C4 121.3(4) . .
O2 C17 C4 116.4(4) . .
O1 C17 Cd1 67.9(2) . .
O2 C17 Cd1 55.08(18) . .
C4 C17 Cd1 166.4(3) . .
C64 C63 C62 121.0(4) . .
C64 C63 H63 119.5 . .
C62 C63 H63 119.5 . .
C27 C28 C29 120.7(5) . .
C27 C28 H28 119.7 . .
C29 C28 H28 119.7 . .
C58 C59 C60 121.6(4) . .
C58 C59 H59 119.2 . .
C60 C59 H59 119.2 . .
C59 C58 C58 119.7(2) . 3_566
C59 C58 C55 119.4(3) . .
C58 C58 C55 120.9(2) 3_566 .
C56 C55 C54 118.2(4) . .
C56 C55 C58 121.0(4) . .
C54 C55 C58 120.7(4) . .
C55 C56 C57 121.8(4) . .
C55 C56 H56 119.1 . .
C57 C56 H56 119.1 . .
C55 C54 C53 121.4(4) . .
C55 C54 H54 119.3 . .
C53 C54 H54 119.3 . .
C68 O8 Cd3 88.5(3) . 4_656

loop_
_geom_bond_atom_site_label_1
_geom_bond_atom_site_label_2
_geom_bond_distance
_geom_bond_site_symmetry_2
Cd1 O11 2.209(3) 4_756
Cd1 O9 2.238(3) .
Cd1 O2 2.264(3) .
Cd1 O3 2.304(3) 1_545
Cd1 O4 2.406(3) 1_545
Cd1 O1 2.548(3) .
Cd1 C16 2.691(4) 1_545
Cd1 C17 2.741(4) .
Cd3 O5 2.226(3) .
Cd3 O14 2.301(3) .
Cd3 O7 2.309(3) 4_656
Cd3 O16 2.329(4) 1_565
Cd3 O15 2.457(4) 1_565
Cd3 O8 2.478(3) 4_656
Cd3 C34 2.727(4) 1_565
Cd3 C68 2.729(4) 4_656
Cd2 O17 2.235(3) .
Cd2 O10 2.244(3) .
Cd2 O18 2.261(4) .
Cd2 O13 2.328(3) .
Cd2 O12 2.330(3) 4_756
Cd2 O2 2.378(3) .
C18 C23 1.390(5) .
C18 C19 1.413(5) .
C18 C33 1.479(5) .
C21 C22 1.381(5) .
C21 C20 1.401(5) .
C21 C24 1.483(4) .
C24 C24 1.379(6) 4_756
C24 C25 1.410(4) .
C25 C26 1.385(4) .
C25 H25 0.9300 .
C26 C26 1.415(6) 4_756
C26 C27 1.492(5) .
C27 C28 1.370(6) .
C27 C32 1.408(6) .
O4 C16 1.242(5) .
O4 Cd1 2.406(3) 1_565
O9 C50 1.270(5) .
O14 C33 1.259(5) .
C13 C14 1.386(6) .
C13 C12 1.392(6) .
C13 C16 1.505(5) .
O3 C16 1.280(5) .
O3 Cd1 2.304(3) 1_565
C16 Cd1 2.691(4) 1_565
C33 O13 1.269(5) .
C20 C19 1.387(5) .
C20 H20 0.9300 .
C14 C15 1.393(5) .
C14 H14 0.9300 .
O10 C50 1.240(5) .
C50 C35 1.523(5) .
C12 C11 1.377(5) .
C12 H12 0.9300 .
C23 C22 1.366(5) .
C23 H23 0.9300 .
C22 H22 0.9300 .
C35 C36 1.362(6) .
C35 C40 1.393(6) .
C19 H19 0.9300 .
O2 C17 1.294(5) .
O5 C67 1.272(5) .
O7 C68 1.275(5) .
O7 Cd3 2.309(3) 4_656
O11 C51 1.263(5) .
O11 Cd1 2.209(3) 4_756
C15 C10 1.381(5) .
C15 H15 0.9300 .
C7 C7 1.390(6) 4_656
C7 C8 1.395(4) .
C7 C1 1.490(4) .
C8 C9 1.402(4) .
C8 H8 0.9300 .
C9 C9 1.407(6) 4_656
C9 C10 1.478(4) .
C10 C11 1.408(5) .
C64 C63 1.380(6) .
C64 C65 1.384(6) .
C64 C68 1.517(5) .
O12 C51 1.231(5) .
O12 Cd2 2.330(3) 4_756
C68 O8 1.211(5) .
C68 Cd3 2.729(4) 4_656
O16 C34 1.211(7) .
O16 Cd3 2.329(4) 1_545
O1 C17 1.244(6) .
O15 C34 1.268(7) .
O15 Cd3 2.457(4) 1_545
C34 C30 1.494(5) .
C34 Cd3 2.727(4) 1_545
C11 H11 0.9300 .
C38 C39 1.391(5) .
C38 C37 1.396(6) .
C38 C41 1.494(5) .
O6 C67 1.240(5) .
C1 C2 1.386(5) .
C1 C6 1.403(5) .
C44 C49 1.398(6) .
C44 C45 1.399(6) .
C44 C43 1.502(5) .
C61 C66 1.361(5) .
C61 C62 1.408(6) .
C61 C60 1.504(5) .
C60 C59 1.403(5) .
C60 C60 1.413(8) 3_566
C41 C42 1.381(5) .
C41 C41 1.417(8) 3_557
C43 C42 1.389(5) .
C43 C43 1.408(8) 3_557
C42 H42 0.9300 .
C5 C4 1.394(6) .
C5 C6 1.400(5) .
C5 H5 0.9300 .
C30 C31 1.377(7) .
C30 C29 1.401(7) .
C52 C53 1.373(5) .
C52 C57 1.401(6) .
C52 C67 1.491(5) .
C4 C3 1.379(6) .
C4 C17 1.485(5) .
C53 C54 1.410(5) .
C53 H53 0.9300 .
C49 C48 1.402(5) .
C49 H49 0.9300 .
C39 C40 1.387(5) .
C39 H39 0.9300 .
C66 C65 1.382(5) .
C66 H66 0.9300 .
C6 H6 0.9300 .
C40 H40 0.9300 .
C32 C31 1.407(5) .
C32 H32 0.9300 .
C57 C56 1.409(5) .
C57 H57 0.9300 .
C45 C46 1.373(5) .
C45 H45 0.9300 .
C48 C47 1.371(6) .
C48 H48 0.9300 .
C2 C3 1.396(5) .
C2 H2 0.9300 .
C47 C46 1.380(6) .
C47 C51 1.512(5) .
C65 H65 0.9300 .
C62 C63 1.385(5) .
C62 H62 0.9300 .
C46 H46 0.9300 .
C31 H31 0.9300 .
C29 C28 1.381(6) .
C29 H29 0.9300 .
C36 C37 1.367(6) .
C36 H36 0.9300 .
C37 H37 0.9300 .
C3 H3 0.9300 .
C63 H63 0.9300 .
C28 H28 0.9300 .
C59 C58 1.384(5) .
C59 H59 0.9300 .
C58 C58 1.388(8) 3_566
C58 C55 1.486(5) .
C55 C56 1.371(6) .
C55 C54 1.374(6) .
C56 H56 0.9300 .
C54 H54 0.9300 .
O8 Cd3 2.477(3) 4_656

loop_
_geom_torsion_atom_site_label_1
_geom_torsion_atom_site_label_2
_geom_torsion_atom_site_label_3
_geom_torsion_atom_site_label_4
_geom_torsion
_geom_torsion_site_symmetry_1
_geom_torsion_site_symmetry_4
C22 C21 C24 C24 130.2(5) . 4_756
C20 C21 C24 C24 -54.1(7) . 4_756
C22 C21 C24 C25 -48.4(5) . .
C20 C21 C24 C25 127.3(4) . .
C24 C24 C25 C26 -1.9(7) 4_756 .
C21 C24 C25 C26 176.8(4) . .
C24 C25 C26 C26 0.7(7) . 4_756
C24 C25 C26 C27 -178.6(4) . .
C25 C26 C27 C28 -56.4(6) . .
C26 C26 C27 C28 124.3(5) 4_756 .
C25 C26 C27 C32 122.7(4) . .
C26 C26 C27 C32 -56.6(7) 4_756 .
O11 Cd1 O9 C50 58.8(3) 4_756 .
O2 Cd1 O9 C50 -53.8(3) . .
O3 Cd1 O9 C50 147.8(3) 1_545 .
O4 Cd1 O9 C50 -157.4(3) 1_545 .
O1 Cd1 O9 C50 -74.5(4) . .
C16 Cd1 O9 C50 176.8(3) 1_545 .
C17 Cd1 O9 C50 -63.5(3) . .
O5 Cd3 O14 C33 -12.8(3) . .
O7 Cd3 O14 C33 86.4(3) 4_656 .
O16 Cd3 O14 C33 -168.3(3) 1_565 .
O15 Cd3 O14 C33 -114.2(3) 1_565 .
O8 Cd3 O14 C33 114.7(3) 4_656 .
C34 Cd3 O14 C33 -142.0(3) 1_565 .
C68 Cd3 O14 C33 95.3(3) 4_656 .
Cd1 O4 C16 O3 2.5(4) 1_565 .
Cd1 O4 C16 C13 -178.2(3) 1_565 .
Cd1 O3 C16 O4 -2.6(4) 1_565 .
Cd1 O3 C16 C13 178.1(3) 1_565 .
C14 C13 C16 O4 3.1(6) . .
C12 C13 C16 O4 -175.9(4) . .
C14 C13 C16 O3 -177.5(4) . .
C12 C13 C16 O3 3.4(6) . .
C14 C13 C16 Cd1 -151(4) . 1_565
C12 C13 C16 Cd1 30(4) . 1_565
Cd3 O14 C33 O13 -11.6(5) . .
Cd3 O14 C33 C18 170.0(3) . .
C23 C18 C33 O14 -163.6(4) . .
C19 C18 C33 O14 15.3(6) . .
C23 C18 C33 O13 17.9(6) . .
C19 C18 C33 O13 -163.1(4) . .
C22 C21 C20 C19 3.8(6) . .
C24 C21 C20 C19 -172.0(3) . .
O14 C33 O13 Cd2 -129.1(4) . .
C18 C33 O13 Cd2 49.3(6) . .
O17 Cd2 O13 C33 -179.8(4) . .
O10 Cd2 O13 C33 -10.2(4) . .
O18 Cd2 O13 C33 73.4(4) . .
O12 Cd2 O13 C33 -96.2(4) 4_756 .
O2 Cd2 O13 C33 118.3(4) . .
C12 C13 C14 C15 -1.5(6) . .
C16 C13 C14 C15 179.4(4) . .
O17 Cd2 O10 C50 -72.2(9) . .
O18 Cd2 O10 C50 78.1(7) . .
O13 Cd2 O10 C50 157.7(6) . .
O12 Cd2 O10 C50 -99.3(7) 4_756 .
O2 Cd2 O10 C50 -6.5(7) . .
Cd2 O10 C50 O9 28.3(10) . .
Cd2 O10 C50 C35 -152.9(5) . .
Cd1 O9 C50 O10 11.1(6) . .
Cd1 O9 C50 C35 -167.7(3) . .
C14 C13 C12 C11 -0.2(7) . .
C16 C13 C12 C11 178.9(4) . .
C19 C18 C23 C22 3.1(6) . .
C33 C18 C23 C22 -177.9(4) . .
C18 C23 C22 C21 0.4(6) . .
C20 C21 C22 C23 -3.8(6) . .
C24 C21 C22 C23 172.1(4) . .
O10 C50 C35 C36 1.8(6) . .
O9 C50 C35 C36 -179.3(4) . .
O10 C50 C35 C40 -175.1(4) . .
O9 C50 C35 C40 3.8(6) . .
C21 C20 C19 C18 -0.4(6) . .
C23 C18 C19 C20 -3.0(6) . .
C33 C18 C19 C20 178.0(4) . .
O11 Cd1 O2 C17 101.8(3) 4_756 .
O9 Cd1 O2 C17 -163.4(3) . .
O3 Cd1 O2 C17 -17.1(4) 1_545 .
O4 Cd1 O2 C17 -66.6(3) 1_545 .
O1 Cd1 O2 C17 5.2(2) . .
C16 Cd1 O2 C17 -47.6(3) 1_545 .
O11 Cd1 O2 Cd2 -28.36(17) 4_756 .
O9 Cd1 O2 Cd2 66.45(15) . .
O3 Cd1 O2 Cd2 -147.27(15) 1_545 .
O4 Cd1 O2 Cd2 163.24(13) 1_545 .
O1 Cd1 O2 Cd2 -124.92(19) . .
C16 Cd1 O2 Cd2 -177.71(13) 1_545 .
C17 Cd1 O2 Cd2 -130.1(3) . .
O17 Cd2 O2 C17 18.6(3) . .
O10 Cd2 O2 C17 -149.2(3) . .
O18 Cd2 O2 C17 123.5(3) . .
O13 Cd2 O2 C17 79.0(5) . .
O12 Cd2 O2 C17 -67.8(3) 4_756 .
O17 Cd2 O2 Cd1 127.25(15) . .
O10 Cd2 O2 Cd1 -40.56(14) . .
O18 Cd2 O2 Cd1 -127.82(16) . .
O13 Cd2 O2 Cd1 -172.3(3) . .
O12 Cd2 O2 Cd1 40.85(14) 4_756 .
O14 Cd3 O5 C67 -149.8(3) . .
O7 Cd3 O5 C67 110.9(3) 4_656 .
O16 Cd3 O5 C67 -10.5(4) 1_565 .
O15 Cd3 O5 C67 -60.2(3) 1_565 .
O8 Cd3 O5 C67 59.1(3) 4_656 .
C34 Cd3 O5 C67 -39.4(3) 1_565 .
C68 Cd3 O5 C67 85.1(3) 4_656 .
C13 C14 C15 C10 2.7(6) . .
C7 C7 C8 C9 -2.2(7) 4_656 .
C1 C7 C8 C9 178.3(4) . .
C7 C8 C9 C9 1.2(6) . 4_656
C7 C8 C9 C10 179.1(4) . .
C14 C15 C10 C11 -1.9(6) . .
C14 C15 C10 C9 174.4(4) . .
C8 C9 C10 C15 -127.4(4) . .
C9 C9 C10 C15 50.4(7) 4_656 .
C8 C9 C10 C11 48.9(5) . .
C9 C9 C10 C11 -133.3(5) 4_656 .
Cd3 O7 C68 O8 -7.7(5) 4_656 .
Cd3 O7 C68 C64 170.5(3) 4_656 .
C63 C64 C68 O8 2.0(6) . .
C65 C64 C68 O8 -179.3(4) . .
C63 C64 C68 O7 -176.3(4) . .
C65 C64 C68 O7 2.4(6) . .
C63 C64 C68 Cd3 -116.7(18) . 4_656
C65 C64 C68 Cd3 62(2) . 4_656
O11 Cd1 O1 C17 -110.4(3) 4_756 .
O9 Cd1 O1 C17 19.8(4) . .
O2 Cd1 O1 C17 -5.4(2) . .
O3 Cd1 O1 C17 161.0(3) 1_545 .
O4 Cd1 O1 C17 105.4(3) 1_545 .
C16 Cd1 O1 C17 133.0(3) 1_545 .
Cd3 O16 C34 O15 -4.4(5) 1_545 .
Cd3 O16 C34 C30 176.5(3) 1_545 .
Cd3 O15 C34 O16 4.2(5) 1_545 .
Cd3 O15 C34 C30 -176.7(3) 1_545 .
C13 C12 C11 C10 0.9(7) . .
C15 C10 C11 C12 0.1(6) . .
C9 C10 C11 C12 -176.4(4) . .
C7 C7 C1 C2 -133.6(5) 4_656 .
C8 C7 C1 C2 45.8(5) . .
C7 C7 C1 C6 50.4(7) 4_656 .
C8 C7 C1 C6 -130.2(4) . .
C66 C61 C60 C59 -128.0(4) . .
C62 C61 C60 C59 54.0(6) . .
C66 C61 C60 C60 49.2(7) . 3_566
C62 C61 C60 C60 -128.7(5) . 3_566
C39 C38 C41 C42 127.8(4) . .
C37 C38 C41 C42 -50.9(6) . .
C39 C38 C41 C41 -53.7(7) . 3_557
C37 C38 C41 C41 127.6(6) . 3_557
C49 C44 C43 C42 -70.5(6) . .
C45 C44 C43 C42 111.1(5) . .
C49 C44 C43 C43 109.2(6) . 3_557
C45 C44 C43 C43 -69.2(7) . 3_557
C41 C41 C42 C43 -0.4(7) 3_557 .
C38 C41 C42 C43 178.2(4) . .
C43 C43 C42 C41 3.8(7) 3_557 .
C44 C43 C42 C41 -176.5(4) . .
O16 C34 C30 C31 171.5(4) . .
O15 C34 C30 C31 -7.6(6) . .
Cd3 C34 C30 C31 -132(6) 1_545 .
O16 C34 C30 C29 -11.3(6) . .
O15 C34 C30 C29 169.5(4) . .
Cd3 C34 C30 C29 46(7) 1_545 .
C6 C5 C4 C3 1.4(6) . .
C6 C5 C4 C17 -179.6(4) . .
C57 C52 C53 C54 0.7(6) . .
C67 C52 C53 C54 -178.9(4) . .
C45 C44 C49 C48 1.2(6) . .
C43 C44 C49 C48 -177.1(4) . .
C37 C38 C39 C40 2.2(6) . .
C41 C38 C39 C40 -176.5(4) . .
C62 C61 C66 C65 0.2(6) . .
C60 C61 C66 C65 -177.8(4) . .
C2 C1 C6 C5 -2.1(6) . .
C7 C1 C6 C5 173.9(4) . .
C4 C5 C6 C1 -0.1(6) . .
C38 C39 C40 C35 -2.6(6) . .
C36 C35 C40 C39 1.6(6) . .
C50 C35 C40 C39 178.5(4) . .
C28 C27 C32 C31 3.4(6) . .
C26 C27 C32 C31 -175.6(4) . .
C53 C52 C57 C56 -1.5(6) . .
C67 C52 C57 C56 178.1(4) . .
C49 C44 C45 C46 1.0(6) . .
C43 C44 C45 C46 179.4(4) . .
C44 C49 C48 C47 -2.7(6) . .
C6 C1 C2 C3 3.0(6) . .
C7 C1 C2 C3 -173.1(4) . .
Cd3 O5 C67 O6 25.7(6) . .
Cd3 O5 C67 C52 -155.1(3) . .
C53 C52 C67 O6 -156.1(4) . .
C57 C52 C67 O6 24.3(6) . .
C53 C52 C67 O5 24.7(6) . .
C57 C52 C67 O5 -154.9(4) . .
C49 C48 C47 C46 1.8(6) . .
C49 C48 C47 C51 -176.7(4) . .
C61 C66 C65 C64 -0.4(6) . .
C63 C64 C65 C66 -0.8(6) . .
C68 C64 C65 C66 -179.5(4) . .
C66 C61 C62 C63 1.3(6) . .
C60 C61 C62 C63 179.3(4) . .
C44 C45 C46 C47 -1.9(6) . .
C48 C47 C46 C45 0.5(6) . .
C51 C47 C46 C45 179.0(4) . .
Cd2 O12 C51 O11 59.0(6) 4_756 .
Cd2 O12 C51 C47 -120.2(4) 4_756 .
Cd1 O11 C51 O12 -16.7(6) 4_756 .
Cd1 O11 C51 C47 162.5(3) 4_756 .
C48 C47 C51 O12 153.5(4) . .
C46 C47 C51 O12 -25.0(6) . .
C48 C47 C51 O11 -25.8(6) . .
C46 C47 C51 O11 155.7(4) . .
C29 C30 C31 C32 -0.6(7) . .
C34 C30 C31 C32 176.6(4) . .
C27 C32 C31 C30 -1.9(6) . .
C31 C30 C29 C28 1.7(7) . .
C34 C30 C29 C28 -175.5(5) . .
C40 C35 C36 C37 -0.3(7) . .
C50 C35 C36 C37 -177.3(4) . .
C35 C36 C37 C38 -0.1(7) . .
C39 C38 C37 C36 -0.8(7) . .
C41 C38 C37 C36 177.9(4) . .
C5 C4 C3 C2 -0.5(6) . .
C17 C4 C3 C2 -179.5(4) . .
C1 C2 C3 C4 -1.7(6) . .
Cd1 O1 C17 O2 9.1(4) . .
Cd1 O1 C17 C4 -168.8(4) . .
Cd1 O2 C17 O1 -10.3(5) . .
Cd2 O2 C17 O1 100.9(4) . .
Cd1 O2 C17 C4 167.6(3) . .
Cd2 O2 C17 C4 -81.1(5) . .
Cd2 O2 C17 Cd1 111.3(3) . .
C3 C4 C17 O1 176.0(4) . .
C5 C4 C17 O1 -3.0(7) . .
C3 C4 C17 O2 -2.0(6) . .
C5 C4 C17 O2 179.0(4) . .
C3 C4 C17 Cd1 46.3(13) . .
C5 C4 C17 Cd1 -132.7(11) . .
O11 Cd1 C17 O1 79.9(3) 4_756 .
O9 Cd1 C17 O1 -168.9(2) . .
O2 Cd1 C17 O1 170.6(4) . .
O3 Cd1 C17 O1 -21.0(3) 1_545 .
O4 Cd1 C17 O1 -73.1(3) 1_545 .
C16 Cd1 C17 O1 -48.5(3) 1_545 .
O11 Cd1 C17 O2 -90.6(3) 4_756 .
O9 Cd1 C17 O2 20.5(3) . .
O3 Cd1 C17 O2 168.4(2) 1_545 .
O4 Cd1 C17 O2 116.3(3) 1_545 .
O1 Cd1 C17 O2 -170.6(4) . .
C16 Cd1 C17 O2 140.9(3) 1_545 .
O11 Cd1 C17 C4 -145.3(12) 4_756 .
O9 Cd1 C17 C4 -34.1(12) . .
O2 Cd1 C17 C4 -54.7(11) . .
O3 Cd1 C17 C4 113.8(12) 1_545 .
O4 Cd1 C17 C4 61.6(12) 1_545 .
O1 Cd1 C17 C4 134.7(13) . .
C16 Cd1 C17 C4 86.3(12) 1_545 .
C65 C64 C63 C62 2.3(7) . .
C68 C64 C63 C62 -178.9(4) . .
C61 C62 C63 C64 -2.5(7) . .
C32 C27 C28 C29 -2.4(7) . .
C26 C27 C28 C29 176.7(4) . .
C30 C29 C28 C27 -0.2(8) . .
C60 C60 C59 C58 -1.1(7) 3_566 .
C61 C60 C59 C58 176.2(4) . .
C60 C59 C58 C58 -2.2(7) . 3_566
C60 C59 C58 C55 176.4(4) . .
C59 C58 C55 C56 -120.6(5) . .
C58 C58 C55 C56 57.9(7) 3_566 .
C59 C58 C55 C54 63.1(5) . .
C58 C58 C55 C54 -118.4(5) 3_566 .
C54 C55 C56 C57 0.3(6) . .
C58 C55 C56 C57 -176.1(4) . .
C52 C57 C56 C55 1.0(6) . .
C56 C55 C54 C53 -1.2(6) . .
C58 C55 C54 C53 175.2(4) . .
C52 C53 C54 C55 0.7(6) . .
O7 C68 O8 Cd3 7.2(4) . 4_656
C64 C68 O8 Cd3 -171.1(3) . 4_656
